data_7708985
loop_
_publ_author_name
'Huynh, Han Vinh'
'Ong, Hong Lee'
'Ghatak, Kausani'

_publ_section_title
;
 Mixed NHC--thiolato complexes of palladium: understanding the formation
 of di-versus mononuclear complexes
;
_journal_name_full 'Dalton Transactions'
_journal_paper_doi 10.1039/D1DT03714E
_journal_year 2021
_chemical_formula_sum 'C26 H46 Cl1.5 I0.5 N8 O1.75 Pd2 S2'
_chemical_formula_weight 892.25
_space_group_crystal_system monoclinic
_space_group_IT_number 14
_space_group_name_Hall '-P 2ybc'
_space_group_name_H-M_alt 'P 1 21/c 1'
_atom_sites_solution_hydrogens geom
_audit_creation_method SHELXL-2017/1
_audit_update_record
;
2021-11-01 deposited with the CCDC.	2021-11-25 downloaded from the CCDC.
;
_cell_angle_alpha 90
_cell_angle_beta 97.8600(10)
_cell_angle_gamma 90
_cell_formula_units_Z 4
_cell_length_a 23.4302(5)
_cell_length_b 17.5754(5)
_cell_length_c 9.5225(2)
_cell_measurement_reflns_used 9793
_cell_measurement_temperature 100(2)
_cell_measurement_theta_max 29.62
_cell_measurement_theta_min 2.45
_cell_volume 3884.48(16)
_computing_cell_refinement 'Bruker SAINT'
_computing_data_collection 'Bruker APEX2'
_computing_data_reduction 'Bruker SAINT'
_computing_molecular_graphics 'Bruker SHELXTL'
_computing_publication_material 'Bruker SHELXTL'
_computing_structure_refinement 'SHELXL-2017/1 (Sheldrick, 2017)'
_computing_structure_solution 'SHELXS-97 (Sheldrick 2008)'
_diffrn_ambient_temperature 100(2)
_diffrn_measured_fraction_theta_full 0.996
_diffrn_measured_fraction_theta_max 0.987
_diffrn_measurement_device_type 'Bruker D8 Venture'
_diffrn_measurement_method '\f and \w scans'
_diffrn_radiation_type MoK\a
_diffrn_radiation_wavelength 0.71073
_diffrn_reflns_av_R_equivalents 0.0278
_diffrn_reflns_av_unetI/netI 0.0260
_diffrn_reflns_Laue_measured_fraction_full 0.996
_diffrn_reflns_Laue_measured_fraction_max 0.987
_diffrn_reflns_limit_h_max 32
_diffrn_reflns_limit_h_min -29
_diffrn_reflns_limit_k_max 24
_diffrn_reflns_limit_k_min -19
_diffrn_reflns_limit_l_max 13
_diffrn_reflns_limit_l_min -10
_diffrn_reflns_number 43348
_diffrn_reflns_point_group_measured_fraction_full 0.996
_diffrn_reflns_point_group_measured_fraction_max 0.987
_diffrn_reflns_theta_full 25.242
_diffrn_reflns_theta_max 29.627
_diffrn_reflns_theta_min 2.501
_diffrn_source 'Microfocus Sealed Tube'
_exptl_absorpt_coefficient_mu 1.566
_exptl_absorpt_correction_T_max 0.7459
_exptl_absorpt_correction_T_min 0.6594
_exptl_absorpt_correction_type multi-scan
_exptl_absorpt_process_details 'Sadabs, (Sheldrick 2012)'
_exptl_crystal_colour Yellow
_exptl_crystal_density_diffrn 1.526
_exptl_crystal_description Block
_exptl_crystal_F_000 1792
_exptl_crystal_size_max 0.222
_exptl_crystal_size_mid 0.219
_exptl_crystal_size_min 0.207
_refine_diff_density_max 1.404
_refine_diff_density_min -1.178
_refine_diff_density_rms 0.116
_refine_ls_extinction_method none
_refine_ls_goodness_of_fit_ref 1.042
_refine_ls_hydrogen_treatment constr
_refine_ls_matrix_type full
_refine_ls_number_parameters 443
_refine_ls_number_reflns 10825
_refine_ls_number_restraints 30
_refine_ls_restrained_S_all 1.043
_refine_ls_R_factor_all 0.0408
_refine_ls_R_factor_gt 0.0338
_refine_ls_shift/su_max 0.002
_refine_ls_shift/su_mean 0.000
_refine_ls_structure_factor_coef Fsqd
_refine_ls_weighting_details 'w=1/[\s^2^(Fo^2^)+(0.0420P)^2^+9.8290P] where P=(Fo^2^+2Fc^2^)/3'
_refine_ls_weighting_scheme calc
_refine_ls_wR_factor_gt 0.0933
_refine_ls_wR_factor_ref 0.0992
_reflns_Friedel_coverage 0.000
_reflns_number_gt 9356
_reflns_number_total 10825
_reflns_threshold_expression 'I > 2\s(I)'
_cod_data_source_file d1dt03714e2.cif
_cod_data_source_block K225
_cod_depositor_comments
;
The following automatic conversions were performed:

data item '_exptl_absorpt_correction_type' value 'Multi-scan' was
changed to 'multi-scan' in accordance with the
/home/data/users/saulius/crontab/automatic-downloads/rss-feeds/RSC/lib/dictionaries/cif_core.dic
dictionary named 'cif_core.dic' version 2.4.2 last updated on
2011-04-26.

Automatic conversion script
Id: cif_fix_values 7556 2019-12-06 15:28:31Z antanas 
;
_cod_original_sg_symbol_H-M 'P 21/c'
_cod_original_formula_sum 'C26 H46 Cl1.50 I0.50 N8 O1.75 Pd2 S2'
_cod_database_code 7708985
_shelx_shelxl_version_number 2017/1
_shelx_space_group_comment
; 
The symmetry employed for this shelxl refinement is uniquely defined 
by the following loop, which should always be used as a source of 
symmetry information in preference to the above space-group names. 
They are only intended as comments. 
;

loop_
_space_group_symop_operation_xyz
'x, y, z'
'-x, y+1/2, -z+1/2'
'-x, -y, -z'
'x, -y-1/2, z-1/2'

loop_
_atom_site_label
_atom_site_type_symbol
_atom_site_fract_x
_atom_site_fract_y
_atom_site_fract_z
_atom_site_U_iso_or_equiv
_atom_site_adp_type
_atom_site_occupancy
_atom_site_site_symmetry_order
_atom_site_calc_flag
_atom_site_refinement_flags_posn
_atom_site_refinement_flags_adp
_atom_site_refinement_flags_occupancy
_atom_site_disorder_assembly
_atom_site_disorder_group
Pd1 Pd -0.32138(2) 0.45813(2) -0.54162(2) 0.01310(5) Uani 1 1 d . . . . .
Pd2 Pd -0.17574(2) 0.46045(2) -0.45023(2) 0.01229(5) Uani 1 1 d . . . . .
S1 S -0.24120(2) 0.42017(4) -0.64766(6) 0.01645(12) Uani 1 1 d . . . . .
S2 S -0.25654(3) 0.45126(4) -0.32936(6) 0.01591(12) Uani 1 1 d . . . . .
N1 N -0.39122(9) 0.42052(13) -0.8263(2) 0.0168(4) Uani 1 1 d . . . . .
N2 N -0.39170(10) 0.54069(12) -0.7853(2) 0.0189(4) Uani 1 1 d . . . . .
N3 N -0.43289(9) 0.43578(14) -0.4219(2) 0.0202(4) Uani 1 1 d . . . . .
N4 N -0.39582(10) 0.54407(14) -0.3571(2) 0.0221(5) Uani 1 1 d . . . . .
N5 N -0.08191(10) 0.54240(14) -0.5820(3) 0.0226(5) Uani 1 1 d . . . . .
N6 N -0.07750(9) 0.42220(13) -0.6176(2) 0.0189(4) Uani 1 1 d . . . . .
N7 N -0.09152(9) 0.42650(12) -0.1906(2) 0.0163(4) Uani 1 1 d . . . . .
N8 N -0.12329(9) 0.54060(12) -0.1789(2) 0.0168(4) Uani 1 1 d . . . . .
C1 C -0.37217(10) 0.47365(14) -0.7279(3) 0.0155(4) Uani 1 1 d . . . . .
C2 C -0.42210(12) 0.45421(16) -0.9449(3) 0.0235(5) Uani 1 1 d . . . . .
H2 H -0.439735 0.429059 -1.028000 0.028 Uiso 1 1 calc R U . . .
C3 C -0.42215(12) 0.52974(17) -0.9190(3) 0.0244(6) Uani 1 1 d . . . . .
H3 H -0.439727 0.568059 -0.980769 0.029 Uiso 1 1 calc R U . . .
C4 C -0.38072(12) 0.33884(15) -0.8140(3) 0.0217(5) Uani 1 1 d . . . . .
H4A H -0.414993 0.313454 -0.787952 0.033 Uiso 1 1 calc R U . . .
H4B H -0.347839 0.329281 -0.740874 0.033 Uiso 1 1 calc R U . . .
H4C H -0.372262 0.318909 -0.905083 0.033 Uiso 1 1 calc R U . . .
C5 C -0.38171(13) 0.61532(16) -0.7188(3) 0.0271(6) Uani 1 1 d . . . . .
H5A H -0.343141 0.616638 -0.664053 0.041 Uiso 1 1 calc R U . . .
H5B H -0.410620 0.624643 -0.655549 0.041 Uiso 1 1 calc R U . . .
H5C H -0.384673 0.654716 -0.792294 0.041 Uiso 1 1 calc R U . . .
C6 C -0.38769(11) 0.48201(15) -0.4352(3) 0.0168(4) Uani 1 1 d . . . . .
C7 C -0.44593(13) 0.53688(19) -0.2958(3) 0.0283(6) Uani 1 1 d . . . . .
H7 H -0.460994 0.573057 -0.236433 0.034 Uiso 1 1 calc R U . . .
C8 C -0.46905(13) 0.46942(19) -0.3359(3) 0.0274(6) Uani 1 1 d . . . . .
H8A H -0.503591 0.448518 -0.310446 0.033 Uiso 1 1 calc R U . . .
C9 C -0.35644(15) 0.60830(19) -0.3319(4) 0.0334(7) Uani 1 1 d . . . . .
H9A H -0.339545 0.609056 -0.231864 0.050 Uiso 1 1 calc R U . . .
H9B H -0.377574 0.655768 -0.355199 0.050 Uiso 1 1 calc R U . . .
H9C H -0.325726 0.603288 -0.391518 0.050 Uiso 1 1 calc R U . . .
C10 C -0.44316(12) 0.36138(17) -0.4882(3) 0.0257(6) Uani 1 1 d . . . . .
H10A H -0.462919 0.328581 -0.426977 0.039 Uiso 1 1 calc R U . . .
H10B H -0.406267 0.338277 -0.502020 0.039 Uiso 1 1 calc R U . . .
H10C H -0.467198 0.367253 -0.580207 0.039 Uiso 1 1 calc R U . . .
C11 C -0.10733(10) 0.47597(15) -0.5553(3) 0.0158(4) Uani 1 1 d . . . . .
C12 C -0.03744(13) 0.5307(2) -0.6612(3) 0.0288(6) Uani 1 1 d . . . . .
H12 H -0.013603 0.568773 -0.693743 0.035 Uiso 1 1 calc R U . . .
C13 C -0.03429(12) 0.45563(18) -0.6833(3) 0.0251(6) Uani 1 1 d . . . . .
H13 H -0.007721 0.430191 -0.733968 0.030 Uiso 1 1 calc R U . . .
C14 C -0.09814(16) 0.61703(18) -0.5328(4) 0.0357(7) Uani 1 1 d . . . . .
H14A H -0.072857 0.630417 -0.445696 0.054 Uiso 1 1 calc R U . . .
H14B H -0.138191 0.615566 -0.513868 0.054 Uiso 1 1 calc R U . . .
H14C H -0.094254 0.655196 -0.605971 0.054 Uiso 1 1 calc R U . . .
C15 C -0.08992(14) 0.34088(17) -0.6229(3) 0.0273(6) Uani 1 1 d . . . . .
H15A H -0.128142 0.331934 -0.595228 0.041 Uiso 1 1 calc R U . . .
H15B H -0.060836 0.313948 -0.557466 0.041 Uiso 1 1 calc R U . . .
H15C H -0.089140 0.322092 -0.719496 0.041 Uiso 1 1 calc R U . . .
C16 C -0.12664(10) 0.47869(14) -0.2636(2) 0.0142(4) Uani 1 1 d . . . . .
C17 C -0.06608(11) 0.45589(15) -0.0620(3) 0.0203(5) Uani 1 1 d . . . . .
H17 H -0.039884 0.430501 0.007427 0.024 Uiso 1 1 calc R U . . .
C18 C -0.08595(12) 0.52801(16) -0.0551(3) 0.0206(5) Uani 1 1 d . . . . .
H18 H -0.076183 0.563165 0.020175 0.025 Uiso 1 1 calc R U . . .
C19 C -0.08396(12) 0.34819(15) -0.2345(3) 0.0231(5) Uani 1 1 d . . . . .
H19A H -0.121131 0.321773 -0.244165 0.035 Uiso 1 1 calc R U . . .
H19B H -0.056624 0.322291 -0.163117 0.035 Uiso 1 1 calc R U . . .
H19C H -0.069054 0.347806 -0.325754 0.035 Uiso 1 1 calc R U . . .
C20 C -0.15648(12) 0.61029(15) -0.2068(3) 0.0233(5) Uani 1 1 d . . . . .
H20A H -0.130189 0.653184 -0.212735 0.035 Uiso 1 1 calc R U . . .
H20B H -0.179476 0.619256 -0.129868 0.035 Uiso 1 1 calc R U . . .
H20C H -0.182124 0.605346 -0.296719 0.035 Uiso 1 1 calc R U . . .
C21 C -0.23958(12) 0.47016(18) -0.8174(3) 0.0250(6) Uani 1 1 d . . . . .
H21 H -0.278293 0.462911 -0.874509 0.030 Uiso 1 1 calc R U . . .
C22 C -0.23013(15) 0.5553(2) -0.8009(4) 0.0349(7) Uani 1 1 d . . . . .
H22A H -0.191378 0.564975 -0.751119 0.052 Uiso 1 1 calc R U . . .
H22B H -0.258803 0.576756 -0.746189 0.052 Uiso 1 1 calc R U . . .
H22C H -0.234121 0.579167 -0.894743 0.052 Uiso 1 1 calc R U . . .
C23 C -0.19584(13) 0.4329(2) -0.8995(3) 0.0320(7) Uani 1 1 d . . . . .
H23A H -0.203104 0.378040 -0.906107 0.048 Uiso 1 1 calc R U . . .
H23B H -0.156896 0.442017 -0.850369 0.048 Uiso 1 1 calc R U . . .
H23C H -0.199317 0.454701 -0.995046 0.048 Uiso 1 1 calc R U . . .
C24 C -0.25697(11) 0.35469(16) -0.2545(3) 0.0205(5) Uani 1 1 d . . . . .
H24 H -0.221736 0.349443 -0.182970 0.025 Uiso 1 1 calc R U . . .
C25 C -0.25514(14) 0.29191(17) -0.3638(3) 0.0275(6) Uani 1 1 d . . . . .
H25A H -0.252245 0.242395 -0.315989 0.041 Uiso 1 1 calc R U . . .
H25B H -0.221612 0.299341 -0.413489 0.041 Uiso 1 1 calc R U . . .
H25C H -0.290398 0.293556 -0.432168 0.041 Uiso 1 1 calc R U . . .
C26 C -0.30937(13) 0.34754(19) -0.1755(3) 0.0283(6) Uani 1 1 d . . . . .
H26A H -0.309625 0.389900 -0.108674 0.042 Uiso 1 1 calc R U . . .
H26B H -0.307378 0.299286 -0.123523 0.042 Uiso 1 1 calc R U . . .
H26C H -0.344679 0.348869 -0.243792 0.042 Uiso 1 1 calc R U . . .
I1 I -0.45786(5) 0.70800(6) -0.10900(11) 0.0500(3) Uani 0.25 1 d . . P . .
I2 I 0.00851(3) 0.29294(4) 0.12408(8) 0.02427(14) Uani 0.25 1 d . . P . .
Cl1 Cl -0.07647(13) 0.69658(16) 0.1330(3) 0.0705(7) Uani 0.5 1 d . . P . .
Cl2 Cl -0.52197(9) 0.80143(12) -0.3483(2) 0.0479(4) Uani 0.5 1 d . . P . .
Cl3 Cl -0.2787(4) 0.7546(5) -0.7274(9) 0.0705(7) Uani 0.25 1 d . . P A 1
Cl4 Cl -0.2590(2) 0.7563(3) -0.2173(8) 0.0575(15) Uani 0.25 1 d . . P . .
O1 O -0.3200(4) 0.7240(5) -0.0179(9) 0.067(2) Uani 0.5 1 d . U P B 1
O2 O -0.3416(6) 0.7089(8) -0.0085(14) 0.045(3) Uani 0.25 1 d . U P C 2
O3 O -0.2152(6) 0.7318(8) -0.5169(14) 0.0359(14) Uani 0.187(5) 1 d . U P D 1
O4 O -0.1908(3) 0.7525(5) -0.4362(8) 0.0359(14) Uani 0.313(5) 1 d . U P D 3
O5 O -0.2743(4) 0.7530(6) -0.6014(11) 0.099(3) Uani 0.5 1 d . U P E 2

loop_
_atom_site_aniso_label
_atom_site_aniso_U_11
_atom_site_aniso_U_22
_atom_site_aniso_U_33
_atom_site_aniso_U_23
_atom_site_aniso_U_13
_atom_site_aniso_U_12
Pd1 0.01265(9) 0.01459(10) 0.01179(9) -0.00086(6) 0.00071(6) -0.00138(6)
Pd2 0.01174(9) 0.01340(9) 0.01138(9) -0.00040(6) 0.00032(6) -0.00066(6)
S1 0.0141(3) 0.0231(3) 0.0120(2) -0.0019(2) 0.00114(19) -0.0016(2)
S2 0.0147(3) 0.0206(3) 0.0123(2) -0.0017(2) 0.0015(2) -0.0024(2)
N1 0.0166(9) 0.0180(10) 0.0146(9) -0.0003(8) -0.0016(7) -0.0002(8)
N2 0.0199(10) 0.0171(11) 0.0188(10) 0.0016(8) -0.0005(8) 0.0017(8)
N3 0.0159(10) 0.0268(12) 0.0181(10) 0.0031(9) 0.0029(8) 0.0000(8)
N4 0.0242(11) 0.0235(12) 0.0186(10) -0.0021(8) 0.0038(9) 0.0045(9)
N5 0.0245(11) 0.0236(12) 0.0208(11) -0.0030(9) 0.0073(9) -0.0078(9)
N6 0.0170(10) 0.0237(11) 0.0158(9) -0.0008(8) 0.0021(8) 0.0023(8)
N7 0.0156(9) 0.0173(10) 0.0152(9) -0.0002(8) -0.0011(7) -0.0013(7)
N8 0.0179(10) 0.0149(10) 0.0167(10) -0.0013(7) -0.0003(8) -0.0015(7)
C1 0.0136(10) 0.0164(11) 0.0160(11) 0.0000(9) 0.0005(8) -0.0001(8)
C2 0.0229(13) 0.0262(14) 0.0190(12) 0.0017(10) -0.0051(10) 0.0018(10)
C3 0.0245(13) 0.0256(14) 0.0211(13) 0.0030(10) -0.0038(10) 0.0045(10)
C4 0.0231(12) 0.0178(12) 0.0228(12) -0.0026(10) -0.0017(10) -0.0001(9)
C5 0.0316(15) 0.0166(13) 0.0320(15) 0.0001(11) 0.0005(11) 0.0020(10)
C6 0.0174(11) 0.0187(12) 0.0140(10) 0.0003(9) 0.0013(8) 0.0018(9)
C7 0.0285(14) 0.0390(17) 0.0185(12) 0.0021(11) 0.0068(11) 0.0135(12)
C8 0.0205(13) 0.0397(17) 0.0231(13) 0.0055(12) 0.0068(10) 0.0061(11)
C9 0.0415(17) 0.0261(15) 0.0327(16) -0.0106(12) 0.0053(13) -0.0019(13)
C10 0.0225(13) 0.0234(14) 0.0308(14) 0.0031(11) 0.0023(11) -0.0051(10)
C11 0.0145(10) 0.0195(12) 0.0132(10) -0.0008(9) 0.0010(8) -0.0004(9)
C12 0.0259(14) 0.0418(18) 0.0205(13) -0.0033(12) 0.0101(11) -0.0130(12)
C13 0.0172(12) 0.0423(18) 0.0165(12) -0.0023(11) 0.0050(9) 0.0013(11)
C14 0.055(2) 0.0183(14) 0.0384(17) -0.0022(12) 0.0206(15) -0.0108(13)
C15 0.0371(16) 0.0203(13) 0.0258(13) -0.0022(11) 0.0089(11) 0.0074(11)
C16 0.0137(10) 0.0139(11) 0.0147(10) -0.0002(8) 0.0006(8) -0.0017(8)
C17 0.0191(12) 0.0236(13) 0.0166(11) 0.0008(9) -0.0032(9) -0.0034(9)
C18 0.0220(12) 0.0230(13) 0.0155(11) -0.0028(9) -0.0018(9) -0.0040(10)
C19 0.0254(13) 0.0169(12) 0.0256(13) -0.0013(10) -0.0018(10) 0.0043(10)
C20 0.0293(14) 0.0160(12) 0.0244(13) -0.0012(10) 0.0026(10) 0.0029(10)
C21 0.0187(12) 0.0409(17) 0.0148(11) 0.0036(11) 0.0002(9) -0.0031(11)
C22 0.0360(17) 0.0390(18) 0.0292(15) 0.0150(13) 0.0029(13) 0.0003(14)
C23 0.0257(14) 0.054(2) 0.0172(12) -0.0009(13) 0.0058(10) -0.0050(13)
C24 0.0216(12) 0.0249(13) 0.0143(11) 0.0038(10) 0.0007(9) -0.0031(10)
C25 0.0363(15) 0.0201(13) 0.0260(14) 0.0026(11) 0.0046(11) -0.0023(11)
C26 0.0277(14) 0.0376(17) 0.0202(13) 0.0058(12) 0.0052(10) -0.0056(12)
I1 0.0692(7) 0.0397(5) 0.0422(5) 0.0040(4) 0.0122(5) 0.0143(5)
I2 0.0289(3) 0.0224(3) 0.0221(3) 0.0000(3) 0.0057(3) 0.0019(3)
Cl1 0.0953(19) 0.0616(14) 0.0564(12) 0.0004(10) 0.0166(12) -0.0086(13)
Cl2 0.0639(12) 0.0427(10) 0.0375(9) -0.0078(8) 0.0086(8) -0.0120(9)
Cl3 0.0953(19) 0.0616(14) 0.0564(12) 0.0004(10) 0.0166(12) -0.0086(13)
Cl4 0.053(3) 0.049(3) 0.075(3) 0.022(2) 0.024(3) 0.013(2)
O1 0.069(3) 0.067(3) 0.064(3) -0.0027(18) 0.0074(18) 0.0030(18)
O2 0.044(3) 0.048(3) 0.045(3) 0.0005(19) 0.0081(19) -0.0081(19)
O3 0.0356(18) 0.0335(18) 0.0379(18) 0.0046(13) 0.0028(13) 0.0041(13)
O4 0.0356(18) 0.0335(18) 0.0379(18) 0.0046(13) 0.0028(13) 0.0041(13)
O5 0.100(3) 0.095(3) 0.101(3) 0.0018(19) 0.0123(19) -0.0035(19)

loop_
_atom_type_symbol
_atom_type_description
_atom_type_scat_dispersion_real
_atom_type_scat_dispersion_imag
_atom_type_scat_source
C C 0.0033 0.0016 'International Tables Vol C Tables 4.2.6.8 and 6.1.1.4'
H H 0.0000 0.0000 'International Tables Vol C Tables 4.2.6.8 and 6.1.1.4'
Cl Cl 0.1484 0.1585 'International Tables Vol C Tables 4.2.6.8 and 6.1.1.4'
I I -0.4742 1.8119 'International Tables Vol C Tables 4.2.6.8 and 6.1.1.4'
N N 0.0061 0.0033 'International Tables Vol C Tables 4.2.6.8 and 6.1.1.4'
Pd Pd -0.9988 1.0072 'International Tables Vol C Tables 4.2.6.8 and 6.1.1.4'
S S 0.1246 0.1234 'International Tables Vol C Tables 4.2.6.8 and 6.1.1.4'
O O 0.0106 0.0060 'International Tables Vol C Tables 4.2.6.8 and 6.1.1.4'

loop_
_geom_angle_atom_site_label_1
_geom_angle_atom_site_label_2
_geom_angle_atom_site_label_3
_geom_angle
_geom_angle_site_symmetry_1
_geom_angle_site_symmetry_3
_geom_angle_publ_flag
C6 Pd1 C1 90.66(10) . . ?
C6 Pd1 S1 173.89(7) . . ?
C1 Pd1 S1 94.06(7) . . ?
C6 Pd1 S2 91.73(7) . . ?
C1 Pd1 S2 174.03(7) . . ?
S1 Pd1 S2 83.95(2) . . ?
C16 Pd2 C11 91.13(9) . . ?
C16 Pd2 S2 88.84(7) . . ?
C11 Pd2 S2 176.14(8) . . ?
C16 Pd2 S1 169.23(7) . . ?
C11 Pd2 S1 96.82(7) . . ?
S2 Pd2 S1 83.72(2) . . ?
C21 S1 Pd1 110.79(10) . . ?
C21 S1 Pd2 117.70(9) . . ?
Pd1 S1 Pd2 92.47(2) . . ?
C24 S2 Pd2 107.47(9) . . ?
C24 S2 Pd1 109.99(8) . . ?
Pd2 S2 Pd1 92.54(2) . . ?
C1 N1 C2 110.8(2) . . ?
C1 N1 C4 125.9(2) . . ?
C2 N1 C4 123.3(2) . . ?
C1 N2 C3 110.7(2) . . ?
C1 N2 C5 125.5(2) . . ?
C3 N2 C5 123.7(2) . . ?
C6 N3 C8 110.3(2) . . ?
C6 N3 C10 125.6(2) . . ?
C8 N3 C10 124.0(2) . . ?
C6 N4 C7 110.5(2) . . ?
C6 N4 C9 125.7(2) . . ?
C7 N4 C9 123.7(3) . . ?
C11 N5 C12 111.0(2) . . ?
C11 N5 C14 125.1(2) . . ?
C12 N5 C14 123.8(2) . . ?
C11 N6 C13 110.6(2) . . ?
C11 N6 C15 125.8(2) . . ?
C13 N6 C15 123.5(2) . . ?
C16 N7 C17 110.9(2) . . ?
C16 N7 C19 125.5(2) . . ?
C17 N7 C19 123.5(2) . . ?
C16 N8 C18 110.9(2) . . ?
C16 N8 C20 125.7(2) . . ?
C18 N8 C20 123.3(2) . . ?
N2 C1 N1 105.0(2) . . ?
N2 C1 Pd1 126.92(19) . . ?
N1 C1 Pd1 127.95(18) . . ?
C3 C2 N1 106.5(2) . . ?
C3 C2 H2 126.7 . . ?
N1 C2 H2 126.7 . . ?
C2 C3 N2 106.9(2) . . ?
C2 C3 H3 126.5 . . ?
N2 C3 H3 126.5 . . ?
N1 C4 H4A 109.5 . . ?
N1 C4 H4B 109.5 . . ?
H4A C4 H4B 109.5 . . ?
N1 C4 H4C 109.5 . . ?
H4A C4 H4C 109.5 . . ?
H4B C4 H4C 109.5 . . ?
N2 C5 H5A 109.5 . . ?
N2 C5 H5B 109.5 . . ?
H5A C5 H5B 109.5 . . ?
N2 C5 H5C 109.5 . . ?
H5A C5 H5C 109.5 . . ?
H5B C5 H5C 109.5 . . ?
N4 C6 N3 105.2(2) . . ?
N4 C6 Pd1 128.6(2) . . ?
N3 C6 Pd1 126.11(19) . . ?
C8 C7 N4 107.1(3) . . ?
C8 C7 H7 126.5 . . ?
N4 C7 H7 126.5 . . ?
C7 C8 N3 106.9(3) . . ?
C7 C8 H8A 126.6 . . ?
N3 C8 H8A 126.6 . . ?
N4 C9 H9A 109.5 . . ?
N4 C9 H9B 109.5 . . ?
H9A C9 H9B 109.5 . . ?
N4 C9 H9C 109.5 . . ?
H9A C9 H9C 109.5 . . ?
H9B C9 H9C 109.5 . . ?
N3 C10 H10A 109.5 . . ?
N3 C10 H10B 109.5 . . ?
H10A C10 H10B 109.5 . . ?
N3 C10 H10C 109.5 . . ?
H10A C10 H10C 109.5 . . ?
H10B C10 H10C 109.5 . . ?
N5 C11 N6 104.6(2) . . ?
N5 C11 Pd2 127.58(19) . . ?
N6 C11 Pd2 127.76(19) . . ?
C13 C12 N5 107.1(3) . . ?
C13 C12 H12 126.5 . . ?
N5 C12 H12 126.5 . . ?
C12 C13 N6 106.6(2) . . ?
C12 C13 H13 126.7 . . ?
N6 C13 H13 126.7 . . ?
N5 C14 H14A 109.5 . . ?
N5 C14 H14B 109.5 . . ?
H14A C14 H14B 109.5 . . ?
N5 C14 H14C 109.5 . . ?
H14A C14 H14C 109.5 . . ?
H14B C14 H14C 109.5 . . ?
N6 C15 H15A 109.5 . . ?
N6 C15 H15B 109.5 . . ?
H15A C15 H15B 109.5 . . ?
N6 C15 H15C 109.5 . . ?
H15A C15 H15C 109.5 . . ?
H15B C15 H15C 109.5 . . ?
N8 C16 N7 104.9(2) . . ?
N8 C16 Pd2 129.57(18) . . ?
N7 C16 Pd2 125.40(18) . . ?
C18 C17 N7 106.4(2) . . ?
C18 C17 H17 126.8 . . ?
N7 C17 H17 126.8 . . ?
C17 C18 N8 106.8(2) . . ?
C17 C18 H18 126.6 . . ?
N8 C18 H18 126.6 . . ?
N7 C19 H19A 109.5 . . ?
N7 C19 H19B 109.5 . . ?
H19A C19 H19B 109.5 . . ?
N7 C19 H19C 109.5 . . ?
H19A C19 H19C 109.5 . . ?
H19B C19 H19C 109.5 . . ?
N8 C20 H20A 109.5 . . ?
N8 C20 H20B 109.5 . . ?
H20A C20 H20B 109.5 . . ?
N8 C20 H20C 109.5 . . ?
H20A C20 H20C 109.5 . . ?
H20B C20 H20C 109.5 . . ?
C22 C21 C23 112.2(3) . . ?
C22 C21 S1 113.5(2) . . ?
C23 C21 S1 110.0(2) . . ?
C22 C21 H21 106.9 . . ?
C23 C21 H21 106.9 . . ?
S1 C21 H21 106.9 . . ?
C21 C22 H22A 109.5 . . ?
C21 C22 H22B 109.5 . . ?
H22A C22 H22B 109.5 . . ?
C21 C22 H22C 109.5 . . ?
H22A C22 H22C 109.5 . . ?
H22B C22 H22C 109.5 . . ?
C21 C23 H23A 109.5 . . ?
C21 C23 H23B 109.5 . . ?
H23A C23 H23B 109.5 . . ?
C21 C23 H23C 109.5 . . ?
H23A C23 H23C 109.5 . . ?
H23B C23 H23C 109.5 . . ?
C25 C24 C26 112.1(2) . . ?
C25 C24 S2 113.67(18) . . ?
C26 C24 S2 108.3(2) . . ?
C25 C24 H24 107.5 . . ?
C26 C24 H24 107.5 . . ?
S2 C24 H24 107.5 . . ?
C24 C25 H25A 109.5 . . ?
C24 C25 H25B 109.5 . . ?
H25A C25 H25B 109.5 . . ?
C24 C25 H25C 109.5 . . ?
H25A C25 H25C 109.5 . . ?
H25B C25 H25C 109.5 . . ?
C24 C26 H26A 109.5 . . ?
C24 C26 H26B 109.5 . . ?
H26A C26 H26B 109.5 . . ?
C24 C26 H26C 109.5 . . ?
H26A C26 H26C 109.5 . . ?
H26B C26 H26C 109.5 . . ?

loop_
_geom_bond_atom_site_label_1
_geom_bond_atom_site_label_2
_geom_bond_distance
_geom_bond_site_symmetry_2
_geom_bond_publ_flag
Pd1 C6 2.012(2) . ?
Pd1 C1 2.015(2) . ?
Pd1 S1 2.3480(6) . ?
Pd1 S2 2.3597(6) . ?
Pd2 C16 2.007(2) . ?
Pd2 C11 2.021(2) . ?
Pd2 S2 2.3518(6) . ?
Pd2 S1 2.3663(6) . ?
S1 C21 1.844(3) . ?
S2 C24 1.841(3) . ?
N1 C1 1.355(3) . ?
N1 C2 1.388(3) . ?
N1 C4 1.458(3) . ?
N2 C1 1.352(3) . ?
N2 C3 1.385(3) . ?
N2 C5 1.461(4) . ?
N3 C6 1.354(3) . ?
N3 C8 1.388(4) . ?
N3 C10 1.458(4) . ?
N4 C6 1.348(3) . ?
N4 C7 1.387(4) . ?
N4 C9 1.457(4) . ?
N5 C11 1.351(3) . ?
N5 C12 1.382(4) . ?
N5 C14 1.460(4) . ?
N6 C11 1.359(3) . ?
N6 C13 1.391(4) . ?
N6 C15 1.458(4) . ?
N7 C16 1.358(3) . ?
N7 C17 1.386(3) . ?
N7 C19 1.456(3) . ?
N8 C16 1.350(3) . ?
N8 C18 1.387(3) . ?
N8 C20 1.456(3) . ?
C2 C3 1.350(4) . ?
C2 H2 0.9500 . ?
C3 H3 0.9500 . ?
C4 H4A 0.9800 . ?
C4 H4B 0.9800 . ?
C4 H4C 0.9800 . ?
C5 H5A 0.9800 . ?
C5 H5B 0.9800 . ?
C5 H5C 0.9800 . ?
C7 C8 1.337(5) . ?
C7 H7 0.9500 . ?
C8 H8A 0.9500 . ?
C9 H9A 0.9800 . ?
C9 H9B 0.9800 . ?
C9 H9C 0.9800 . ?
C10 H10A 0.9800 . ?
C10 H10B 0.9800 . ?
C10 H10C 0.9800 . ?
C12 C13 1.340(5) . ?
C12 H12 0.9500 . ?
C13 H13 0.9500 . ?
C14 H14A 0.9800 . ?
C14 H14B 0.9800 . ?
C14 H14C 0.9800 . ?
C15 H15A 0.9800 . ?
C15 H15B 0.9800 . ?
C15 H15C 0.9800 . ?
C17 C18 1.355(4) . ?
C17 H17 0.9500 . ?
C18 H18 0.9500 . ?
C19 H19A 0.9800 . ?
C19 H19B 0.9800 . ?
C19 H19C 0.9800 . ?
C20 H20A 0.9800 . ?
C20 H20B 0.9800 . ?
C20 H20C 0.9800 . ?
C21 C22 1.518(5) . ?
C21 C23 1.520(4) . ?
C21 H21 1.0000 . ?
C22 H22A 0.9800 . ?
C22 H22B 0.9800 . ?
C22 H22C 0.9800 . ?
C23 H23A 0.9800 . ?
C23 H23B 0.9800 . ?
C23 H23C 0.9800 . ?
C24 C25 1.521(4) . ?
C24 C26 1.530(4) . ?
C24 H24 1.0000 . ?
C25 H25A 0.9800 . ?
C25 H25B 0.9800 . ?
C25 H25C 0.9800 . ?
C26 H26A 0.9800 . ?
C26 H26B 0.9800 . ?
C26 H26C 0.9800 . ?
Cl3 Cl4 0.497(9) 4_575 ?
Cl4 O5 1.217(12) 4_576 ?
Cl4 O3 2.050(15) 4_576 ?

loop_
_geom_torsion_atom_site_label_1
_geom_torsion_atom_site_label_2
_geom_torsion_atom_site_label_3
_geom_torsion_atom_site_label_4
_geom_torsion
_geom_torsion_site_symmetry_1
_geom_torsion_site_symmetry_2
_geom_torsion_site_symmetry_3
_geom_torsion_site_symmetry_4
_geom_torsion_publ_flag
C3 N2 C1 N1 -0.6(3) . . . . ?
C5 N2 C1 N1 -179.5(2) . . . . ?
C3 N2 C1 Pd1 175.76(19) . . . . ?
C5 N2 C1 Pd1 -3.2(4) . . . . ?
C2 N1 C1 N2 0.4(3) . . . . ?
C4 N1 C1 N2 179.4(2) . . . . ?
C2 N1 C1 Pd1 -175.91(19) . . . . ?
C4 N1 C1 Pd1 3.1(4) . . . . ?
C1 N1 C2 C3 -0.1(3) . . . . ?
C4 N1 C2 C3 -179.1(3) . . . . ?
N1 C2 C3 N2 -0.3(3) . . . . ?
C1 N2 C3 C2 0.6(3) . . . . ?
C5 N2 C3 C2 179.5(3) . . . . ?
C7 N4 C6 N3 -0.2(3) . . . . ?
C9 N4 C6 N3 176.3(3) . . . . ?
C7 N4 C6 Pd1 -177.26(19) . . . . ?
C9 N4 C6 Pd1 -0.8(4) . . . . ?
C8 N3 C6 N4 0.2(3) . . . . ?
C10 N3 C6 N4 179.8(2) . . . . ?
C8 N3 C6 Pd1 177.29(19) . . . . ?
C10 N3 C6 Pd1 -3.1(4) . . . . ?
C6 N4 C7 C8 0.2(3) . . . . ?
C9 N4 C7 C8 -176.4(3) . . . . ?
N4 C7 C8 N3 -0.1(3) . . . . ?
C6 N3 C8 C7 -0.1(3) . . . . ?
C10 N3 C8 C7 -179.7(3) . . . . ?
C12 N5 C11 N6 0.8(3) . . . . ?
C14 N5 C11 N6 -178.4(3) . . . . ?
C12 N5 C11 Pd2 -177.9(2) . . . . ?
C14 N5 C11 Pd2 2.9(4) . . . . ?
C13 N6 C11 N5 -0.5(3) . . . . ?
C15 N6 C11 N5 -177.6(2) . . . . ?
C13 N6 C11 Pd2 178.14(18) . . . . ?
C15 N6 C11 Pd2 1.1(4) . . . . ?
C11 N5 C12 C13 -0.8(3) . . . . ?
C14 N5 C12 C13 178.4(3) . . . . ?
N5 C12 C13 N6 0.4(3) . . . . ?
C11 N6 C13 C12 0.1(3) . . . . ?
C15 N6 C13 C12 177.2(3) . . . . ?
C18 N8 C16 N7 0.8(3) . . . . ?
C20 N8 C16 N7 -175.6(2) . . . . ?
C18 N8 C16 Pd2 176.74(19) . . . . ?
C20 N8 C16 Pd2 0.3(4) . . . . ?
C17 N7 C16 N8 -0.6(3) . . . . ?
C19 N7 C16 N8 175.5(2) . . . . ?
C17 N7 C16 Pd2 -176.70(18) . . . . ?
C19 N7 C16 Pd2 -0.7(4) . . . . ?
C16 N7 C17 C18 0.1(3) . . . . ?
C19 N7 C17 C18 -176.0(2) . . . . ?
N7 C17 C18 N8 0.4(3) . . . . ?
C16 N8 C18 C17 -0.8(3) . . . . ?
C20 N8 C18 C17 175.8(2) . . . . ?
Pd1 S1 C21 C22 65.7(2) . . . . ?
Pd2 S1 C21 C22 -38.8(2) . . . . ?
Pd1 S1 C21 C23 -167.55(18) . . . . ?
Pd2 S1 C21 C23 87.9(2) . . . . ?
Pd2 S2 C24 C25 -54.7(2) . . . . ?
Pd1 S2 C24 C25 44.8(2) . . . . ?
Pd2 S2 C24 C26 -179.90(16) . . . . ?
Pd1 S2 C24 C26 -80.46(18) . . . . ?
